data_4036365
loop_
_publ_author_name
'Jadhav, Santosh D.'
'Bakshi, Debanjan'
'Singh, Anand'

_publ_section_title
;
 Visible Light Mediated Organocatalytic Activation of Ethyl
 Bromofluoroacetate: Coupling with Indoles and Anilines.
;
_journal_issue 20
_journal_name_full 'The Journal of organic chemistry'
_journal_page_first 10187
_journal_page_last 10196
_journal_paper_doi 10.1021/acs.joc.5b01736
_journal_volume 80
_journal_year 2015
_chemical_formula_moiety 'C22 H22 N2 O2'
_chemical_formula_sum 'C22 H22 N2 O2'
_chemical_formula_weight 346.42
_chemical_name_common Ligand
_space_group_IT_number 14
_space_group_name_Hall '-P 2yn'
_space_group_name_H-M_alt 'P 1 21/n 1'
_symmetry_cell_setting monoclinic
_symmetry_space_group_name_H-M 'P 1 21/n 1'
_atom_sites_solution_hydrogens geom
_atom_sites_solution_primary direct
_atom_sites_solution_secondary difmap
_audit_creation_method SHELXL-97
_cell_angle_alpha 90.00
_cell_angle_beta 110.325(8)
_cell_angle_gamma 90.00
_cell_formula_units_Z 4
_cell_length_a 14.031(6)
_cell_length_b 7.662(3)
_cell_length_c 18.392(8)
_cell_measurement_reflns_used 2051
_cell_measurement_temperature 293(2)
_cell_measurement_theta_max 25.15
_cell_measurement_theta_min 2.36
_cell_volume 1854.1(13)
_computing_structure_refinement 'SHELXL-97 (Sheldrick, 1997)'
_computing_structure_solution 'SHELXS-97 (Sheldrick, 1990)'
_diffrn_ambient_temperature 293(2)
_diffrn_measured_fraction_theta_full 0.996
_diffrn_measured_fraction_theta_max 0.996
_diffrn_measurement_device_type 'CCD area detector'
_diffrn_measurement_method 'phi and omega scans'
_diffrn_radiation_monochromator graphite
_diffrn_radiation_source 'fine-focus sealed tube'
_diffrn_radiation_type MoK\a
_diffrn_radiation_wavelength 0.71073
_diffrn_reflns_av_R_equivalents 0.0281
_diffrn_reflns_av_sigmaI/netI 0.0358
_diffrn_reflns_limit_h_max 17
_diffrn_reflns_limit_h_min -16
_diffrn_reflns_limit_k_max 9
_diffrn_reflns_limit_k_min -9
_diffrn_reflns_limit_l_max 16
_diffrn_reflns_limit_l_min -22
_diffrn_reflns_number 10071
_diffrn_reflns_theta_full 25.99
_diffrn_reflns_theta_max 25.99
_diffrn_reflns_theta_min 1.59
_exptl_absorpt_coefficient_mu 0.080
_exptl_absorpt_correction_type none
_exptl_crystal_colour pink
_exptl_crystal_density_diffrn 1.241
_exptl_crystal_density_method 'not measured'
_exptl_crystal_description cubic
_exptl_crystal_F_000 736
_exptl_crystal_size_max 0.18
_exptl_crystal_size_mid 0.16
_exptl_crystal_size_min 0.14
_refine_diff_density_max 0.290
_refine_diff_density_min -0.170
_refine_diff_density_rms 0.052
_refine_ls_extinction_method none
_refine_ls_goodness_of_fit_ref 1.063
_refine_ls_hydrogen_treatment mixed
_refine_ls_matrix_type full
_refine_ls_number_parameters 235
_refine_ls_number_reflns 3635
_refine_ls_number_restraints 0
_refine_ls_restrained_S_all 1.063
_refine_ls_R_factor_all 0.0898
_refine_ls_R_factor_gt 0.0606
_refine_ls_shift/su_max 0.068
_refine_ls_shift/su_mean 0.010
_refine_ls_structure_factor_coef Fsqd
_refine_ls_weighting_details 'calc w=1/[\s^2^(Fo^2^)+(0.1195P)^2^+0.1290P] where P=(Fo^2^+2Fc^2^)/3'
_refine_ls_weighting_scheme calc
_refine_ls_wR_factor_gt 0.1761
_refine_ls_wR_factor_ref 0.2124
_reflns_number_gt 2383
_reflns_number_total 3635
_reflns_threshold_expression >2sigma(I)
_cod_data_source_file jo5b01736_si_001.cif
_cod_data_source_block shelxl
_cod_original_sg_symbol_H-M 'P 21/n'
_cod_database_code 4036365

loop_
_symmetry_equiv_pos_as_xyz
'x, y, z'
'-x+1/2, y+1/2, -z+1/2'
'-x, -y, -z'
'x-1/2, -y-1/2, z-1/2'

loop_
_atom_site_label
_atom_site_type_symbol
_atom_site_fract_x
_atom_site_fract_y
_atom_site_fract_z
_atom_site_U_iso_or_equiv
_atom_site_adp_type
_atom_site_occupancy
_atom_site_symmetry_multiplicity
_atom_site_calc_flag
_atom_site_refinement_flags
O2 O 0.80390(14) 0.4826(2) 0.08880(11) 0.0846(6) Uani 1 1 d .
O1 O 0.91465(14) 0.3140(2) 0.17468(11) 0.0800(6) Uani 1 1 d .
N1 N 0.49294(13) 0.2344(3) -0.01621(11) 0.0582(5) Uani 1 1 d .
N2 N 0.87762(15) -0.1260(3) -0.01633(13) 0.0681(6) Uani 1 1 d .
C9 C 0.76807(16) 0.1753(3) 0.09039(13) 0.0543(6) Uani 1 1 d .
H9 H 0.7821 0.1006 0.1362 0.065 Uiso 1 1 calc R
C2 C 0.65608(16) 0.2115(3) 0.06038(13) 0.0521(6) Uani 1 1 d .
C11 C 0.80664(15) 0.0807(3) 0.03421(13) 0.0542(6) Uani 1 1 d .
C20 C 0.82853(17) 0.3421(3) 0.11658(13) 0.0570(6) Uani 1 1 d .
C3 C 0.59953(17) 0.2806(3) 0.10536(13) 0.0546(6) Uani 1 1 d .
C1 C 0.58869(17) 0.1856(3) -0.01172(14) 0.0570(6) Uani 1 1 d .
H1 H 0.6051 0.1405 -0.0529 0.068 Uiso 1 1 calc R
C13 C 0.85695(18) 0.0098(3) -0.06781(15) 0.0632(7) Uani 1 1 d .
C10 C 0.84768(17) -0.0821(3) 0.04433(14) 0.0625(6) Uani 1 1 d .
H10 H 0.8544 -0.1535 0.0867 0.075 Uiso 1 1 calc R
C8 C 0.6241(2) 0.3331(3) 0.18293(14) 0.0678(7) Uani 1 1 d .
H8 H 0.6904 0.3237 0.2177 0.081 Uiso 1 1 calc R
C17 C 0.78207(18) 0.2973(3) -0.08116(14) 0.0628(6) Uani 1 1 d .
H17 H 0.7508 0.3868 -0.0636 0.075 Uiso 1 1 calc R
C4 C 0.49821(17) 0.2940(3) 0.05506(13) 0.0560(6) Uani 1 1 d .
C14 C 0.8752(2) 0.0293(4) -0.13654(17) 0.0790(8) Uani 1 1 d .
H14 H 0.9058 -0.0593 -0.1552 0.095 Uiso 1 1 calc R
C12 C 0.81059(16) 0.1432(3) -0.03852(13) 0.0557(6) Uani 1 1 d .
C5 C 0.4219(2) 0.3610(3) 0.07939(17) 0.0702(7) Uani 1 1 d .
H5 H 0.3551 0.3708 0.0456 0.084 Uiso 1 1 calc R
C19 C 0.40328(18) 0.2336(3) -0.08599(14) 0.0719(7) Uani 1 1 d .
H19A H 0.3458 0.2738 -0.0738 0.108 Uiso 1 1 calc R
H19B H 0.3907 0.1172 -0.1063 0.108 Uiso 1 1 calc R
H19C H 0.4141 0.3095 -0.1239 0.108 Uiso 1 1 calc R
C6 C 0.4495(2) 0.4115(4) 0.15518(18) 0.0815(8) Uani 1 1 d .
H6 H 0.3999 0.4561 0.1729 0.098 Uiso 1 1 calc R
C18 C 0.9263(2) -0.2894(4) -0.02386(19) 0.0916(10) Uani 1 1 d .
H18A H 0.9321 -0.3631 0.0196 0.137 Uiso 1 1 calc R
H18B H 0.9928 -0.2657 -0.0253 0.137 Uiso 1 1 calc R
H18C H 0.8862 -0.3470 -0.0709 0.137 Uiso 1 1 calc R
C16 C 0.8007(2) 0.3147(4) -0.14916(16) 0.0746(7) Uani 1 1 d .
H16 H 0.7819 0.4171 -0.1777 0.090 Uiso 1 1 calc R
C21 C 0.9788(2) 0.4639(4) 0.20580(18) 0.0980(10) Uani 1 1 d .
H21A H 1.0011 0.5142 0.1660 0.118 Uiso 1 1 calc R
H21B H 0.9404 0.5518 0.2218 0.118 Uiso 1 1 calc R
C7 C 0.5478(2) 0.3990(4) 0.20651(16) 0.0803(8) Uani 1 1 d .
H7 H 0.5630 0.4353 0.2576 0.096 Uiso 1 1 calc R
C15 C 0.8471(2) 0.1825(4) -0.17621(17) 0.0837(9) Uani 1 1 d .
H15 H 0.8593 0.1985 -0.2223 0.100 Uiso 1 1 calc R
C22 C 1.0644(3) 0.4133(5) 0.27015(19) 0.1231(14) Uani 1 1 d .
H22A H 1.1071 0.5130 0.2897 0.185 Uiso 1 1 calc R
H22B H 1.1021 0.3258 0.2542 0.185 Uiso 1 1 calc R
H22C H 1.0422 0.3669 0.3101 0.185 Uiso 1 1 calc R

loop_
_atom_site_aniso_label
_atom_site_aniso_U_11
_atom_site_aniso_U_22
_atom_site_aniso_U_33
_atom_site_aniso_U_23
_atom_site_aniso_U_13
_atom_site_aniso_U_12
O2 0.0767(12) 0.0567(12) 0.1040(15) 0.0108(10) 0.0106(10) -0.0010(9)
O1 0.0696(11) 0.0640(12) 0.0829(12) 0.0042(9) -0.0032(9) -0.0047(9)
N1 0.0472(10) 0.0605(12) 0.0654(12) 0.0032(9) 0.0178(9) -0.0001(9)
N2 0.0622(12) 0.0508(12) 0.0930(15) -0.0083(11) 0.0290(11) 0.0058(9)
C9 0.0509(12) 0.0513(13) 0.0592(13) 0.0042(10) 0.0172(10) 0.0016(10)
C2 0.0497(12) 0.0483(13) 0.0613(13) 0.0024(10) 0.0231(11) 0.0008(10)
C11 0.0439(11) 0.0499(13) 0.0687(14) -0.0017(11) 0.0195(10) -0.0002(10)
C20 0.0534(13) 0.0560(15) 0.0609(14) -0.0006(11) 0.0188(11) 0.0053(11)
C3 0.0598(13) 0.0453(12) 0.0627(14) 0.0061(10) 0.0262(11) 0.0012(10)
C1 0.0551(13) 0.0559(14) 0.0637(14) 0.0016(11) 0.0253(11) 0.0028(10)
C13 0.0545(14) 0.0575(15) 0.0814(16) -0.0131(12) 0.0284(12) -0.0071(11)
C10 0.0563(14) 0.0538(14) 0.0763(16) -0.0001(12) 0.0216(12) 0.0014(11)
C8 0.0778(16) 0.0650(16) 0.0641(15) 0.0049(12) 0.0291(13) 0.0038(13)
C17 0.0604(14) 0.0587(15) 0.0728(16) -0.0030(12) 0.0274(12) -0.0014(11)
C4 0.0588(14) 0.0459(13) 0.0695(15) 0.0068(11) 0.0299(12) 0.0035(10)
C14 0.0791(18) 0.076(2) 0.095(2) -0.0219(16) 0.0468(16) -0.0096(15)
C12 0.0482(12) 0.0517(13) 0.0691(15) -0.0051(11) 0.0229(11) -0.0026(10)
C5 0.0638(15) 0.0676(17) 0.0898(19) 0.0141(14) 0.0402(14) 0.0110(12)
C19 0.0519(14) 0.0743(17) 0.0822(17) 0.0106(14) 0.0138(12) -0.0016(12)
C6 0.092(2) 0.0791(19) 0.093(2) 0.0139(16) 0.0565(18) 0.0198(16)
C18 0.085(2) 0.0558(17) 0.141(3) -0.0163(16) 0.048(2) 0.0079(14)
C16 0.0770(17) 0.0765(18) 0.0737(17) 0.0029(14) 0.0304(14) -0.0046(14)
C21 0.085(2) 0.081(2) 0.102(2) -0.0085(17) -0.0016(17) -0.0204(17)
C7 0.108(2) 0.0765(19) 0.0718(17) 0.0028(14) 0.0502(17) 0.0098(17)
C15 0.094(2) 0.089(2) 0.0838(19) -0.0130(16) 0.0504(17) -0.0145(17)
C22 0.113(3) 0.124(3) 0.093(2) 0.018(2) -0.014(2) -0.038(2)

loop_
_atom_type_symbol
_atom_type_description
_atom_type_scat_dispersion_real
_atom_type_scat_dispersion_imag
_atom_type_scat_source
C C 0.0033 0.0016 'International Tables Vol C Tables 4.2.6.8 and 6.1.1.4'
H H 0.0000 0.0000 'International Tables Vol C Tables 4.2.6.8 and 6.1.1.4'
N N 0.0061 0.0033 'International Tables Vol C Tables 4.2.6.8 and 6.1.1.4'
O O 0.0106 0.0060 'International Tables Vol C Tables 4.2.6.8 and 6.1.1.4'

loop_
_geom_angle_atom_site_label_1
_geom_angle_atom_site_label_2
_geom_angle_atom_site_label_3
_geom_angle
C20 O1 C21 117.3(2)
C4 N1 C1 107.98(19)
C4 N1 C19 126.2(2)
C1 N1 C19 125.7(2)
C10 N2 C13 109.1(2)
C10 N2 C18 125.3(2)
C13 N2 C18 125.6(2)
C2 C9 C11 114.60(19)
C2 C9 C20 111.08(19)
C11 C9 C20 109.16(18)
C1 C2 C3 106.41(19)
C1 C2 C9 128.4(2)
C3 C2 C9 125.2(2)
C10 C11 C12 106.3(2)
C10 C11 C9 125.7(2)
C12 C11 C9 128.0(2)
O2 C20 O1 122.8(2)
O2 C20 C9 125.4(2)
O1 C20 C9 111.9(2)
C4 C3 C8 118.9(2)
C4 C3 C2 106.5(2)
C8 C3 C2 134.6(2)
C2 C1 N1 110.9(2)
N2 C13 C14 130.7(2)
N2 C13 C12 107.5(2)
C14 C13 C12 121.8(2)
C11 C10 N2 110.6(2)
C7 C8 C3 118.6(3)
C16 C17 C12 119.1(2)
N1 C4 C5 129.8(2)
N1 C4 C3 108.21(19)
C5 C4 C3 122.0(2)
C15 C14 C13 118.0(3)
C17 C12 C13 118.5(2)
C17 C12 C11 135.0(2)
C13 C12 C11 106.5(2)
C6 C5 C4 117.0(2)
C5 C6 C7 122.7(2)
C17 C16 C15 121.2(3)
C22 C21 O1 110.1(3)
C6 C7 C8 120.7(3)
C14 C15 C16 121.4(3)

loop_
_geom_bond_atom_site_label_1
_geom_bond_atom_site_label_2
_geom_bond_distance
O2 C20 1.191(3)
O1 C20 1.323(3)
O1 C21 1.448(3)
N1 C4 1.366(3)
N1 C1 1.369(3)
N1 C19 1.452(3)
N2 C10 1.364(3)
N2 C13 1.369(3)
N2 C18 1.455(3)
C9 C2 1.500(3)
C9 C11 1.508(3)
C9 C20 1.517(3)
C2 C1 1.349(3)
C2 C3 1.432(3)
C11 C10 1.359(3)
C11 C12 1.440(3)
C3 C4 1.405(3)
C3 C8 1.405(3)
C13 C14 1.383(4)
C13 C12 1.415(3)
C8 C7 1.383(4)
C17 C16 1.370(4)
C17 C12 1.397(3)
C4 C5 1.394(3)
C14 C15 1.366(4)
C5 C6 1.367(4)
C6 C7 1.378(4)
C16 C15 1.387(4)
C21 C22 1.417(4)
